data_4515841
loop_
_publ_author_name
'Wu, Tz-Yi'
'Dhole, Sandip'
'Selvaraju, Manikandan'
'Sun, Chung-Ming'

_publ_section_title
;
 Regioselective Synthesis of Pyranone-Fused Indazoles via Reductive
 Cyclization and Alkyne Insertion.
;
_journal_issue 3
_journal_name_full 'ACS combinatorial science'
_journal_page_first 156
_journal_page_last 163
_journal_paper_doi 10.1021/acscombsci.7b00170
_journal_volume 20
_journal_year 2018
_chemical_formula_sum 'C14 H12 N2 O2 S'
_chemical_formula_weight 272.32
_space_group_IT_number 14
_space_group_name_Hall '-P 2yn'
_space_group_name_H-M_alt 'P 1 21/n 1'
_symmetry_cell_setting monoclinic
_symmetry_space_group_name_Hall '-P 2yn'
_symmetry_space_group_name_H-M 'P 1 21/n 1'
_atom_sites_solution_hydrogens geom
_atom_sites_solution_primary direct
_atom_sites_solution_secondary difmap
_audit_creation_method SHELXL-97
_cell_angle_alpha 90.00
_cell_angle_beta 90.708(3)
_cell_angle_gamma 90.00
_cell_formula_units_Z 4
_cell_length_a 5.8579(5)
_cell_length_b 7.7589(6)
_cell_length_c 27.231(2)
_cell_measurement_reflns_used 2745
_cell_measurement_temperature 100(2)
_cell_measurement_theta_max 26.2869
_cell_measurement_theta_min 2.7297
_cell_volume 1237.58(17)
_computing_cell_refinement 'SAINT V7.68A (Bruker AXS, 2009)'
_computing_data_collection 'APEX2 (Bruker AXS, 2010)'
_computing_data_reduction 'SAINT V7.68A (Bruker AXS, 2009)'
_computing_molecular_graphics 'SHELXTL (Sheldrick, 2008)'
_computing_publication_material SHELXTL
_computing_structure_refinement 'SHELXL-97 (Sheldrick, 2008)'
_computing_structure_solution 'SHELXS-97 (Sheldrick, 2008)'
_diffrn_ambient_temperature 100(2)
_diffrn_detector_area_resol_mean 8.3333
_diffrn_measured_fraction_theta_full 0.996
_diffrn_measured_fraction_theta_max 0.996
_diffrn_measurement_device_type 'Bruker APEX-II CCD'
_diffrn_measurement_method '\f and \w scans'
_diffrn_radiation_monochromator graphite
_diffrn_radiation_source 'fine-focus sealed tube'
_diffrn_radiation_type MoK\a
_diffrn_radiation_wavelength 0.71073
_diffrn_reflns_av_R_equivalents 0.0319
_diffrn_reflns_av_sigmaI/netI 0.0350
_diffrn_reflns_limit_h_max 4
_diffrn_reflns_limit_h_min -7
_diffrn_reflns_limit_k_max 9
_diffrn_reflns_limit_k_min -9
_diffrn_reflns_limit_l_max 34
_diffrn_reflns_limit_l_min -33
_diffrn_reflns_number 9509
_diffrn_reflns_theta_full 26.43
_diffrn_reflns_theta_max 26.43
_diffrn_reflns_theta_min 2.73
_exptl_absorpt_coefficient_mu 0.260
_exptl_absorpt_correction_T_max 0.9486
_exptl_absorpt_correction_T_min 0.8779
_exptl_absorpt_correction_type multi-scan
_exptl_absorpt_process_details 'SADABS V2008/1 (Bruker AXS)'
_exptl_crystal_colour Colorless
_exptl_crystal_density_diffrn 1.462
_exptl_crystal_density_meas ?
_exptl_crystal_density_method 'not measured'
_exptl_crystal_description Tabullar
_exptl_crystal_F_000 568
_exptl_crystal_size_max 0.12
_exptl_crystal_size_mid 0.07
_exptl_crystal_size_min 0.03
_refine_diff_density_max 0.277
_refine_diff_density_min -0.241
_refine_diff_density_rms 0.050
_refine_ls_extinction_method none
_refine_ls_goodness_of_fit_ref 1.043
_refine_ls_hydrogen_treatment constr
_refine_ls_matrix_type full
_refine_ls_number_parameters 189
_refine_ls_number_reflns 2539
_refine_ls_number_restraints 10
_refine_ls_restrained_S_all 1.041
_refine_ls_R_factor_all 0.0477
_refine_ls_R_factor_gt 0.0342
_refine_ls_shift/su_max 0.079
_refine_ls_shift/su_mean 0.006
_refine_ls_structure_factor_coef Fsqd
_refine_ls_weighting_details 'calc w=1/[\s^2^(Fo^2^)+(0.0354P)^2^+0.5010P] where P=(Fo^2^+2Fc^2^)/3'
_refine_ls_weighting_scheme calc
_refine_ls_wR_factor_gt 0.0764
_refine_ls_wR_factor_ref 0.0833
_reflns_number_gt 2050
_reflns_number_total 2539
_reflns_threshold_expression >2sigma(I)
_cod_data_source_file co7b00170_si_002.cif
_cod_data_source_block 120260lt_0m
_cod_depositor_comments
;
The following automatic conversions were performed:

data item '_exptl_crystal_density_meas' value 'not measured' was
changed to '?' -- the value is perceived as not measured.

Automatic conversion script
Id: cif_fix_values 6909 2019-04-08 15:41:33Z antanas 
;
_cod_original_cell_volume 1237.56(17)
_cod_database_code 4515841

loop_
_symmetry_equiv_pos_as_xyz
'x, y, z'
'-x+1/2, y+1/2, -z+1/2'
'-x, -y, -z'
'x-1/2, -y-1/2, z-1/2'

loop_
_atom_site_label
_atom_site_type_symbol
_atom_site_fract_x
_atom_site_fract_y
_atom_site_fract_z
_atom_site_U_iso_or_equiv
_atom_site_adp_type
_atom_site_occupancy
_atom_site_symmetry_multiplicity
_atom_site_calc_flag
_atom_site_refinement_flags
_atom_site_disorder_assembly
_atom_site_disorder_group
S1 S 0.38171(9) 0.93095(7) 0.181974(19) 0.01847(17) Uani 0.8872(19) 1 d PD A 1
C1 C 0.4057(5) 0.8539(4) 0.12284(7) 0.0180(5) Uani 0.8872(19) 1 d PD A 1
H1 H 0.5308 0.7871 0.1117 0.022 Uiso 0.8872(19) 1 calc PR A 1
C2 C 0.2247(4) 0.8998(6) 0.09403(12) 0.0200(6) Uani 0.8872(19) 1 d PD A 1
H2 H 0.2043 0.8667 0.0607 0.024 Uiso 0.8872(19) 1 calc PR A 1
C3 C 0.0718(5) 1.0030(4) 0.12037(12) 0.0245(8) Uani 0.8872(19) 1 d PD A 1
H3 H -0.0619 1.0505 0.1057 0.029 Uiso 0.8872(19) 1 calc PR A 1
C4 C 0.127(2) 1.030(3) 0.1676(3) 0.0154(5) Uani 0.8872(19) 1 d PD A 1
S1' S 0.0203(11) 1.0038(10) 0.1125(3) 0.01847(17) Uani 0.1128(19) 1 d PD A 2
C1' C 0.271(4) 0.904(5) 0.0960(10) 0.0180(5) Uani 0.1128(19) 1 d PD A 2
H1' H 0.3071 0.8748 0.0631 0.022 Uiso 0.1128(19) 1 calc PR A 2
C2' C 0.408(4) 0.870(4) 0.1347(8) 0.0200(6) Uani 0.1128(19) 1 d PD A 2
H2' H 0.5395 0.7984 0.1347 0.024 Uiso 0.1128(19) 1 calc PR A 2
C3' C 0.323(3) 0.962(3) 0.1756(7) 0.0245(8) Uani 0.1128(19) 1 d PD A 2
H3' H 0.4056 0.9644 0.2058 0.029 Uiso 0.1128(19) 1 calc PR A 2
C4' C 0.124(17) 1.04(2) 0.171(3) 0.0154(5) Uani 0.1128(19) 1 d PD A 2
C5 C 0.0182(3) 0.8922(2) 0.36322(6) 0.0155(3) Uani 1 1 d . . .
H5 H 0.1629 0.8377 0.3664 0.019 Uiso 1 1 calc R . .
C6 C -0.1334(3) 0.8924(2) 0.40115(5) 0.0160(3) Uani 1 1 d . . .
C7 C -0.0718(3) 0.8115(2) 0.44910(6) 0.0190(4) Uani 1 1 d . . .
C8 C 0.2280(3) 0.7179(2) 0.50100(6) 0.0255(4) Uani 1 1 d . . .
H8A H 0.1711 0.7869 0.5284 0.038 Uiso 1 1 calc R . .
H8B H 0.3952 0.7154 0.5023 0.038 Uiso 1 1 calc R . .
H8C H 0.1688 0.6002 0.5035 0.038 Uiso 1 1 calc R . .
C9 C 0.0152(3) 1.1569(2) 0.20168(5) 0.0186(4) Uani 1 1 d . . .
H9A H 0.1260 1.2498 0.2092 0.022 Uiso 1 1 calc R A 1
H9B H -0.1155 1.2101 0.1840 0.022 Uiso 1 1 calc R A 1
C10 C -0.0485(3) 0.97605(19) 0.31925(5) 0.0141(3) Uani 1 1 d . A .
C11 C -0.3533(3) 0.9711(2) 0.39684(6) 0.0175(3) Uani 1 1 d . . .
H11 H -0.4554 0.9650 0.4236 0.021 Uiso 1 1 calc R . .
C12 C -0.4190(3) 1.0547(2) 0.35497(6) 0.0172(3) Uani 1 1 d . . .
H12 H -0.5644 1.1085 0.3524 0.021 Uiso 1 1 calc R . .
C13 C -0.2649(3) 1.05902(19) 0.31544(6) 0.0150(3) Uani 1 1 d . A .
C14 C -0.2674(3) 1.1303(2) 0.26866(5) 0.0161(3) Uani 1 1 d . . .
H14 H -0.3867 1.1963 0.2540 0.019 Uiso 1 1 calc R A .
N1 N -0.0676(2) 1.08721(16) 0.24824(4) 0.0154(3) Uani 1 1 d . A .
N2 N 0.0737(2) 0.99447(17) 0.27755(5) 0.0159(3) Uani 1 1 d . . .
O1 O 0.15271(18) 0.79368(15) 0.45507(4) 0.0220(3) Uani 1 1 d . . .
O2 O -0.2074(2) 0.7679(2) 0.47942(5) 0.0396(4) Uani 1 1 d . . .

loop_
_atom_site_aniso_label
_atom_site_aniso_U_11
_atom_site_aniso_U_22
_atom_site_aniso_U_33
_atom_site_aniso_U_23
_atom_site_aniso_U_13
_atom_site_aniso_U_12
S1 0.0181(3) 0.0199(3) 0.0174(3) -0.0003(2) -0.0028(2) 0.0049(2)
C1 0.0234(10) 0.0174(11) 0.0134(13) -0.0016(10) 0.0055(11) 0.0017(8)
C2 0.0219(14) 0.0215(11) 0.0164(9) 0.0014(8) 0.0001(10) -0.0034(14)
C3 0.0189(15) 0.0275(13) 0.0270(17) 0.0061(11) -0.0044(11) 0.0006(12)
C4 0.0173(12) 0.013(3) 0.0162(17) 0.0020(14) 0.0002(15) -0.0011(7)
S1' 0.0181(3) 0.0199(3) 0.0174(3) -0.0003(2) -0.0028(2) 0.0049(2)
C1' 0.0234(10) 0.0174(11) 0.0134(13) -0.0016(10) 0.0055(11) 0.0017(8)
C2' 0.0219(14) 0.0215(11) 0.0164(9) 0.0014(8) 0.0001(10) -0.0034(14)
C3' 0.0189(15) 0.0275(13) 0.0270(17) 0.0061(11) -0.0044(11) 0.0006(12)
C4' 0.0173(12) 0.013(3) 0.0162(17) 0.0020(14) 0.0002(15) -0.0011(7)
C5 0.0146(7) 0.0144(8) 0.0176(8) -0.0008(6) -0.0005(6) -0.0010(6)
C6 0.0171(8) 0.0152(8) 0.0157(8) -0.0015(6) 0.0001(6) -0.0030(6)
C7 0.0171(8) 0.0213(9) 0.0187(8) -0.0009(7) 0.0011(7) -0.0005(7)
C8 0.0223(9) 0.0361(11) 0.0178(8) 0.0076(8) -0.0038(7) -0.0007(8)
C9 0.0242(9) 0.0150(8) 0.0166(8) 0.0018(6) 0.0005(7) 0.0012(7)
C10 0.0143(7) 0.0127(8) 0.0152(8) -0.0022(6) 0.0002(6) -0.0031(6)
C11 0.0150(8) 0.0195(9) 0.0182(8) -0.0025(7) 0.0036(6) -0.0023(6)
C12 0.0130(7) 0.0166(8) 0.0222(8) -0.0026(7) 0.0010(6) -0.0006(6)
C13 0.0145(7) 0.0114(8) 0.0191(8) -0.0026(6) -0.0015(6) -0.0021(6)
C14 0.0152(7) 0.0146(8) 0.0186(8) -0.0019(6) -0.0016(6) 0.0007(6)
N1 0.0177(7) 0.0147(7) 0.0137(6) 0.0003(5) -0.0004(5) 0.0005(5)
N2 0.0169(7) 0.0162(7) 0.0145(7) 0.0007(5) -0.0005(5) 0.0006(5)
O1 0.0167(6) 0.0319(7) 0.0174(6) 0.0061(5) -0.0007(5) -0.0005(5)
O2 0.0202(6) 0.0706(11) 0.0280(7) 0.0248(7) 0.0071(5) 0.0037(7)

loop_
_atom_type_symbol
_atom_type_description
_atom_type_scat_dispersion_real
_atom_type_scat_dispersion_imag
_atom_type_scat_source
C C 0.0033 0.0016 'International Tables Vol C Tables 4.2.6.8 and 6.1.1.4'
H H 0.0000 0.0000 'International Tables Vol C Tables 4.2.6.8 and 6.1.1.4'
N N 0.0061 0.0033 'International Tables Vol C Tables 4.2.6.8 and 6.1.1.4'
O O 0.0106 0.0060 'International Tables Vol C Tables 4.2.6.8 and 6.1.1.4'
S S 0.1246 0.1234 'International Tables Vol C Tables 4.2.6.8 and 6.1.1.4'

loop_
_geom_angle_atom_site_label_1
_geom_angle_atom_site_label_2
_geom_angle_atom_site_label_3
_geom_angle
C4 S1 C1 91.34(14)
C2 C1 S1 112.1(2)
C2 C1 H1 124.0
S1 C1 H1 124.0
C1 C2 C3 110.7(3)
C1 C2 H2 124.7
C3 C2 H2 124.7
C4 C3 C2 115.5(3)
C4 C3 H3 122.2
C2 C3 H3 122.3
C3 C4 C9 126.1(6)
C3 C4 S1 110.4(2)
C9 C4 S1 122.4(3)
C4' S1' C1' 91.8(12)
C2' C1' S1' 112.6(17)
C2' C1' H1' 123.7
S1' C1' H1' 123.7
C1' C2' C3' 107.9(18)
C1' C2' H2' 126.0
C3' C2' H2' 126.1
C4' C3' C2' 118.3(16)
C4' C3' H3' 120.9
C2' C3' H3' 120.8
C3' C4' C9 130(3)
C3' C4' S1' 107.8(15)
C9 C4' S1' 121(2)
C6 C5 C10 117.55(14)
C6 C5 H5 121.2
C10 C5 H5 121.2
C5 C6 C11 122.06(14)
C5 C6 C7 120.52(14)
C11 C6 C7 117.42(14)
O2 C7 O1 123.22(15)
O2 C7 C6 124.49(15)
O1 C7 C6 112.29(13)
O1 C8 H8A 109.5
O1 C8 H8B 109.5
H8A C8 H8B 109.5
O1 C8 H8C 109.5
H8A C8 H8C 109.5
H8B C8 H8C 109.5
C4' C9 N1 117(8)
C4' C9 C4 2(9)
N1 C9 C4 116.2(9)
C4' C9 H9A 106.5
N1 C9 H9A 108.2
C4 C9 H9A 108.3
C4' C9 H9B 108.9
N1 C9 H9B 108.2
C4 C9 H9B 108.2
H9A C9 H9B 107.4
N2 C10 C5 127.87(14)
N2 C10 C13 111.69(13)
C5 C10 C13 120.42(14)
C12 C11 C6 121.14(15)
C12 C11 H11 119.4
C6 C11 H11 119.4
C11 C12 C13 118.14(15)
C11 C12 H12 120.9
C13 C12 H12 120.9
C14 C13 C12 135.09(15)
C14 C13 C10 104.25(14)
C12 C13 C10 120.65(14)
N1 C14 C13 106.32(13)
N1 C14 H14 126.8
C13 C14 H14 126.8
C14 N1 N2 114.75(13)
C14 N1 C9 124.39(13)
N2 N1 C9 120.03(13)
N1 N2 C10 102.97(12)
C7 O1 C8 116.00(12)

loop_
_geom_bond_atom_site_label_1
_geom_bond_atom_site_label_2
_geom_bond_distance
S1 C4 1.716(4)
S1 C1 1.7252(18)
C1 C2 1.359(3)
C1 H1 0.9500
C2 C3 1.405(4)
C2 H2 0.9500
C3 C4 1.340(5)
C3 H3 0.9500
C4 C9 1.510(5)
S1' C4' 1.71(2)
S1' C1' 1.724(18)
C1' C2' 1.346(17)
C1' H1' 0.9500
C2' C3' 1.415(17)
C2' H2' 0.9500
C3' C4' 1.34(2)
C3' H3' 0.9500
C4' C9 1.38(4)
C5 C6 1.371(2)
C5 C10 1.413(2)
C5 H5 0.9500
C6 C11 1.429(2)
C6 C7 1.489(2)
C7 O2 1.201(2)
C7 O1 1.3305(19)
C8 O1 1.4461(18)
C8 H8A 0.9800
C8 H8B 0.9800
C8 H8C 0.9800
C9 N1 1.467(2)
C9 H9A 0.9900
C9 H9B 0.9900
C10 N2 1.357(2)
C10 C13 1.425(2)
C11 C12 1.363(2)
C11 H11 0.9500
C12 C13 1.414(2)
C12 H12 0.9500
C13 C14 1.388(2)
C14 N1 1.344(2)
C14 H14 0.9500
N1 N2 1.3505(18)
